data_4134766
loop_
_publ_author_name
'Zeman, Charles J.'
'Shen, Yu-Hsuan'
'Heller, Jessica'
'Abboud, Khalil A.'
'Schanze, Kirk S.'
'Veige, Adam S.'

_publ_section_title
;
 Excited State Turn-On of Aurophilicity and Tunability of Relativistic
 Effects in a Series of Digold Triazolates Synthesized via iClick.
;
_journal_name_full 'Journal of the American Chemical Society'
_journal_paper_doi 10.1021/jacs.0c01624
_journal_year 2020
_chemical_formula_sum 'C30 H29 Au N O0.5 P'
_chemical_formula_weight 1278.95
_space_group_crystal_system triclinic
_space_group_IT_number 2
_space_group_name_Hall '-P 1'
_space_group_name_H-M_alt 'P -1'
_atom_sites_solution_hydrogens geom
_atom_sites_solution_primary direct
_atom_sites_solution_secondary difmap
_audit_creation_method SHELXL-2018/3
_cell_angle_alpha 68.8680(10)
_cell_angle_beta 72.2030(10)
_cell_angle_gamma 72.2960(10)
_cell_formula_units_Z 2
_cell_length_a 9.1947(4)
_cell_length_b 12.5315(5)
_cell_length_c 12.6998(5)
_cell_measurement_reflns_used 9775
_cell_measurement_temperature 100(2)
_cell_measurement_theta_max 69.64
_cell_measurement_theta_min 3.81
_cell_volume 1268.24(9)
_computing_cell_refinement 'Bruker APEX3 (Bruker, 2014)'
_computing_data_collection 'Bruker APEX3 (Bruker, 2014)'
_computing_data_reduction 'Bruker Apex3 SAINT (Bruker, 2014)'
_computing_molecular_graphics 'XP in SHELXTL-plus, Bruker 2014'
_computing_publication_material 'SHELXL2014/7, Sheldrick, G. M. 2014'
_computing_structure_refinement 'SHELXL2014/7, Sheldrick G. M. 2014'
_computing_structure_solution 'SHELXL2014/7, Sheldrick G. M. 2014'
_diffrn_ambient_temperature 100(2)
_diffrn_measured_fraction_theta_full 0.971
_diffrn_measured_fraction_theta_max 0.907
_diffrn_measurement_device_type 'Bruker D8 Venture'
_diffrn_measurement_method 'phi and omega scans'
_diffrn_radiation_type MoK\a
_diffrn_radiation_wavelength 0.71073
_diffrn_reflns_av_R_equivalents 0.0276
_diffrn_reflns_av_unetI/netI 0.0153
_diffrn_reflns_Laue_measured_fraction_full 0.971
_diffrn_reflns_Laue_measured_fraction_max 0.907
_diffrn_reflns_limit_h_max 13
_diffrn_reflns_limit_h_min -14
_diffrn_reflns_limit_k_max 19
_diffrn_reflns_limit_k_min -18
_diffrn_reflns_limit_l_max 19
_diffrn_reflns_limit_l_min -19
_diffrn_reflns_number 76385
_diffrn_reflns_point_group_measured_fraction_full 0.971
_diffrn_reflns_point_group_measured_fraction_max 0.907
_diffrn_reflns_theta_full 25.000
_diffrn_reflns_theta_max 33.403
_diffrn_reflns_theta_min 2.384
_diffrn_source 'I\mS microsource 3.0'
_exptl_absorpt_coefficient_mu 5.884
_exptl_absorpt_correction_T_max 0.6119
_exptl_absorpt_correction_T_min 0.4821
_exptl_absorpt_correction_type integration
_exptl_absorpt_process_details 'Sheldrick, G. M., sadabs (2014). Acta Cryst. C71, 3&#x0096;8.'
_exptl_crystal_colour yellow
_exptl_crystal_density_diffrn 1.675
_exptl_crystal_description irregular
_exptl_crystal_F_000 628
_exptl_crystal_size_max 0.106
_exptl_crystal_size_mid 0.096
_exptl_crystal_size_min 0.091
_exptl_transmission_factor_max 0.6488
_exptl_transmission_factor_min 0.4770
_refine_diff_density_max 0.980
_refine_diff_density_min -0.857
_refine_diff_density_rms 0.074
_refine_ls_extinction_method none
_refine_ls_goodness_of_fit_ref 1.132
_refine_ls_hydrogen_treatment constr
_refine_ls_matrix_type full
_refine_ls_number_parameters 327
_refine_ls_number_reflns 8961
_refine_ls_number_restraints 0
_refine_ls_restrained_S_all 1.132
_refine_ls_R_factor_all 0.0153
_refine_ls_R_factor_gt 0.0149
_refine_ls_shift/su_max 0.004
_refine_ls_shift/su_mean 0.000
_refine_ls_structure_factor_coef Fsqd
_refine_ls_weighting_details 'w=1/[\s^2^(Fo^2^)+(0.0063P)^2^+1.0932P] where P=(Fo^2^+2Fc^2^)/3'
_refine_ls_weighting_scheme calc
_refine_ls_wR_factor_gt 0.0343
_refine_ls_wR_factor_ref 0.0344
_reflns_Friedel_coverage 0.000
_reflns_number_gt 8821
_reflns_number_total 8961
_reflns_threshold_expression 'I > 2\s(I)'
_cod_data_source_file ja0c01624_si_005.cif
_cod_data_source_block shen1
_cod_original_formula_sum 'C30 H29 Au1 N1 O0.5 P1'
_cod_database_code 4134766
_shelx_shelxl_version_number 2018/3
_shelx_space_group_comment
; 
The symmetry employed for this shelxl refinement is uniquely defined 
by the following loop, which should always be used as a source of 
symmetry information in preference to the above space-group names. 
They are only intended as comments. 
;
_shelx_estimated_absorpt_t_min 0.574
_shelx_estimated_absorpt_t_max 0.617

loop_
_space_group_symop_operation_xyz
'x, y, z'
'-x, -y, -z'

loop_
_atom_site_label
_atom_site_type_symbol
_atom_site_fract_x
_atom_site_fract_y
_atom_site_fract_z
_atom_site_U_iso_or_equiv
_atom_site_adp_type
_atom_site_occupancy
_atom_site_site_symmetry_order
_atom_site_calc_flag
_atom_site_refinement_flags_posn
_atom_site_refinement_flags_adp
_atom_site_refinement_flags_occupancy
_atom_site_disorder_assembly
_atom_site_disorder_group
Au1 Au 0.23485(2) 0.71985(2) 0.42270(2) 0.01626(2) Uani 1 1 d . . . . .
P1 P 0.23724(4) 0.65055(3) 0.61393(3) 0.01404(6) Uani 1 1 d . . . . .
N1 N 0.34032(16) 1.04217(12) -0.33272(11) 0.0224(2) Uani 1 1 d . . . . .
C1 C 0.24240(17) 0.78463(13) 0.25394(13) 0.0207(3) Uani 1 1 d . . . . .
C2 C 0.25339(17) 0.82645(13) 0.15033(13) 0.0193(2) Uani 1 1 d . . . . .
C3 C 0.27411(16) 0.87828(12) 0.02769(12) 0.0171(2) Uani 1 1 d . . . . .
C4 C 0.41148(17) 0.91699(13) -0.03742(13) 0.0195(2) Uani 1 1 d . . . . .
H4A H 0.491743 0.905562 0.000639 0.023 Uiso 1 1 calc R U . . .
C5 C 0.43403(17) 0.97141(13) -0.15553(13) 0.0197(2) Uani 1 1 d . . . . .
H5A H 0.528174 0.997615 -0.196575 0.024 Uiso 1 1 calc R U . . .
C6 C 0.31908(16) 0.98838(12) -0.21555(12) 0.0168(2) Uani 1 1 d . . . . .
C7 C 0.18153(16) 0.94799(13) -0.15048(12) 0.0183(2) Uani 1 1 d . . . . .
H7A H 0.101867 0.957677 -0.188389 0.022 Uiso 1 1 calc R U . . .
C8 C 0.16061(16) 0.89456(13) -0.03248(12) 0.0188(2) Uani 1 1 d . . . . .
H8A H 0.066690 0.868151 0.008930 0.023 Uiso 1 1 calc R U . . .
C9 C 0.48396(19) 1.08093(16) -0.39702(14) 0.0261(3) Uani 1 1 d . . . . .
H9A H 0.573384 1.014585 -0.384843 0.039 Uiso 1 1 calc R U . . .
H9B H 0.492572 1.142445 -0.370141 0.039 Uiso 1 1 calc R U . . .
H9C H 0.483259 1.112014 -0.479626 0.039 Uiso 1 1 calc R U . . .
C10 C 0.2142(2) 1.07083(16) -0.39003(14) 0.0272(3) Uani 1 1 d . . . . .
H10A H 0.119500 1.113601 -0.348687 0.041 Uiso 1 1 calc R U . . .
H10B H 0.194282 0.998521 -0.390534 0.041 Uiso 1 1 calc R U . . .
H10C H 0.242988 1.119862 -0.469811 0.041 Uiso 1 1 calc R U . . .
C11 C 0.41592(15) 0.66173(11) 0.63775(11) 0.0149(2) Uani 1 1 d . . . . .
C12 C 0.41550(17) 0.71916(13) 0.71324(14) 0.0215(3) Uani 1 1 d . . . . .
H12A H 0.319231 0.751804 0.756981 0.026 Uiso 1 1 calc R U . . .
C13 C 0.5565(2) 0.72875(15) 0.72462(17) 0.0283(3) Uani 1 1 d . . . . .
H13A H 0.556055 0.768969 0.775450 0.034 Uiso 1 1 calc R U . . .
C14 C 0.69705(19) 0.68017(15) 0.66247(16) 0.0271(3) Uani 1 1 d . . . . .
H14A H 0.792931 0.685897 0.671575 0.032 Uiso 1 1 calc R U . . .
C15 C 0.69808(18) 0.62298(16) 0.58671(15) 0.0264(3) Uani 1 1 d . . . . .
H15A H 0.794679 0.589474 0.543981 0.032 Uiso 1 1 calc R U . . .
C16 C 0.55811(17) 0.61477(14) 0.57344(13) 0.0211(3) Uani 1 1 d . . . . .
H16A H 0.558939 0.577044 0.520358 0.025 Uiso 1 1 calc R U . . .
C17 C 0.07863(16) 0.72790(12) 0.70344(13) 0.0180(2) Uani 1 1 d . . . . .
C18 C 0.0363(2) 0.67714(15) 0.82243(14) 0.0268(3) Uani 1 1 d . . . . .
H18A H 0.086705 0.599194 0.857208 0.032 Uiso 1 1 calc R U . . .
C19 C -0.0801(2) 0.74098(19) 0.89050(17) 0.0343(4) Uani 1 1 d . . . . .
H19A H -0.109692 0.706317 0.971649 0.041 Uiso 1 1 calc R U . . .
C20 C -0.15245(19) 0.85457(18) 0.83993(19) 0.0347(4) Uani 1 1 d . . . . .
H20A H -0.229905 0.898343 0.886903 0.042 Uiso 1 1 calc R U . . .
C21 C -0.11331(19) 0.90506(16) 0.72189(19) 0.0314(4) Uani 1 1 d . . . . .
H21A H -0.164598 0.982897 0.687674 0.038 Uiso 1 1 calc R U . . .
C22 C 0.00183(17) 0.84152(13) 0.65288(15) 0.0228(3) Uani 1 1 d . . . . .
H22A H 0.027921 0.875656 0.571414 0.027 Uiso 1 1 calc R U . . .
C23 C 0.22369(16) 0.49831(12) 0.68087(12) 0.0165(2) Uani 1 1 d . . . . .
C24 C 0.09034(19) 0.46866(15) 0.67866(17) 0.0278(3) Uani 1 1 d . . . . .
H24A H 0.014251 0.526663 0.639979 0.033 Uiso 1 1 calc R U . . .
C25 C 0.0681(2) 0.35494(16) 0.73264(19) 0.0337(4) Uani 1 1 d . . . . .
H25A H -0.024338 0.335784 0.732759 0.040 Uiso 1 1 calc R U . . .
C26 C 0.1805(2) 0.26998(15) 0.78601(16) 0.0306(4) Uani 1 1 d . . . . .
H26A H 0.165470 0.192163 0.822910 0.037 Uiso 1 1 calc R U . . .
C27 C 0.3152(2) 0.29766(14) 0.78602(15) 0.0286(3) Uani 1 1 d . . . . .
H27A H 0.393327 0.238291 0.821387 0.034 Uiso 1 1 calc R U . . .
C28 C 0.33693(18) 0.41214(13) 0.73446(13) 0.0212(3) Uani 1 1 d . . . . .
H28A H 0.428593 0.431159 0.735941 0.025 Uiso 1 1 calc R U . . .
O100 O 0.3245(6) 0.4918(4) 0.9598(4) 0.0695(12) Uani 0.5 1 d . . P A -1
C101 C 0.2988(11) 0.5523(5) 1.0400(5) 0.080(2) Uani 0.5 1 d . . P A -1
H10D H 0.243942 0.634457 1.009684 0.095 Uiso 0.5 1 calc R U P A -1
H10E H 0.230990 0.515550 1.113402 0.095 Uiso 0.5 1 calc R U P A -1
C102 C 0.4382(11) 0.5509(6) 1.0610(6) 0.069(2) Uani 0.5 1 d . . P A -1
H10F H 0.435575 0.521371 1.145021 0.082 Uiso 0.5 1 calc R U P A -1
H10G H 0.460784 0.630234 1.029955 0.082 Uiso 0.5 1 calc R U P A -1
C103 C 0.5617(10) 0.4663(8) 0.9967(6) 0.092(3) Uani 0.5 1 d . . P A -1
H10H H 0.624952 0.510182 0.924884 0.111 Uiso 0.5 1 calc R U P A -1
H10I H 0.632474 0.409071 1.046552 0.111 Uiso 0.5 1 calc R U P A -1
C104 C 0.4684(10) 0.4080(5) 0.9704(5) 0.068(2) Uani 0.5 1 d . . P A -1
H10J H 0.520472 0.387802 0.897295 0.082 Uiso 0.5 1 calc R U P A -1
H10K H 0.450740 0.335505 1.033592 0.082 Uiso 0.5 1 calc R U P A -1

loop_
_atom_site_aniso_label
_atom_site_aniso_U_11
_atom_site_aniso_U_22
_atom_site_aniso_U_33
_atom_site_aniso_U_23
_atom_site_aniso_U_13
_atom_site_aniso_U_12
Au1 0.01698(3) 0.01879(3) 0.01428(2) -0.00472(2) -0.00541(2) -0.00387(2)
P1 0.01387(14) 0.01508(14) 0.01429(14) -0.00573(11) -0.00392(11) -0.00219(11)
N1 0.0223(6) 0.0278(6) 0.0161(5) -0.0006(5) -0.0047(4) -0.0107(5)
C1 0.0204(6) 0.0243(7) 0.0188(6) -0.0064(5) -0.0055(5) -0.0058(5)
C2 0.0195(6) 0.0210(6) 0.0192(6) -0.0063(5) -0.0048(5) -0.0057(5)
C3 0.0188(6) 0.0172(6) 0.0161(6) -0.0054(5) -0.0040(5) -0.0041(5)
C4 0.0188(6) 0.0220(6) 0.0193(6) -0.0044(5) -0.0064(5) -0.0066(5)
C5 0.0172(6) 0.0228(6) 0.0188(6) -0.0038(5) -0.0036(5) -0.0071(5)
C6 0.0183(6) 0.0155(5) 0.0165(6) -0.0043(4) -0.0038(5) -0.0042(4)
C7 0.0173(6) 0.0220(6) 0.0174(6) -0.0054(5) -0.0046(5) -0.0064(5)
C8 0.0168(6) 0.0226(6) 0.0173(6) -0.0056(5) -0.0026(5) -0.0065(5)
C9 0.0254(7) 0.0328(8) 0.0185(6) -0.0036(6) -0.0003(5) -0.0136(6)
C10 0.0285(8) 0.0355(8) 0.0184(6) -0.0021(6) -0.0083(6) -0.0121(6)
C11 0.0152(5) 0.0150(5) 0.0154(5) -0.0045(4) -0.0043(4) -0.0037(4)
C12 0.0188(6) 0.0244(7) 0.0267(7) -0.0149(6) -0.0075(5) -0.0009(5)
C13 0.0251(7) 0.0301(8) 0.0415(9) -0.0217(7) -0.0145(7) -0.0016(6)
C14 0.0199(7) 0.0283(7) 0.0392(9) -0.0121(7) -0.0126(6) -0.0051(6)
C15 0.0166(6) 0.0345(8) 0.0296(8) -0.0140(6) -0.0038(6) -0.0036(6)
C16 0.0175(6) 0.0280(7) 0.0210(6) -0.0131(5) -0.0025(5) -0.0038(5)
C17 0.0147(5) 0.0196(6) 0.0229(6) -0.0110(5) -0.0037(5) -0.0027(4)
C18 0.0260(7) 0.0295(8) 0.0233(7) -0.0123(6) -0.0008(6) -0.0034(6)
C19 0.0272(8) 0.0482(11) 0.0306(8) -0.0242(8) 0.0051(7) -0.0087(7)
C20 0.0160(7) 0.0464(10) 0.0520(11) -0.0363(9) -0.0001(7) -0.0019(6)
C21 0.0169(6) 0.0280(8) 0.0549(11) -0.0235(8) -0.0094(7) 0.0023(6)
C22 0.0163(6) 0.0202(6) 0.0346(8) -0.0118(6) -0.0076(6) -0.0012(5)
C23 0.0166(6) 0.0163(6) 0.0179(6) -0.0081(5) -0.0015(5) -0.0038(4)
C24 0.0201(7) 0.0241(7) 0.0442(10) -0.0153(7) -0.0076(6) -0.0051(5)
C25 0.0264(8) 0.0301(8) 0.0505(11) -0.0217(8) 0.0032(7) -0.0140(6)
C26 0.0369(9) 0.0207(7) 0.0304(8) -0.0126(6) 0.0103(7) -0.0126(6)
C27 0.0370(9) 0.0181(7) 0.0246(7) -0.0032(6) -0.0031(6) -0.0051(6)
C28 0.0230(6) 0.0185(6) 0.0206(6) -0.0035(5) -0.0054(5) -0.0047(5)
O100 0.082(3) 0.045(2) 0.076(3) -0.029(2) -0.009(2) -0.0017(19)
C101 0.135(7) 0.049(3) 0.032(2) -0.019(2) -0.021(3) 0.024(4)
C102 0.120(7) 0.045(3) 0.039(3) -0.001(2) -0.021(4) -0.026(4)
C103 0.091(6) 0.106(6) 0.035(3) 0.012(4) -0.023(4) 0.010(5)
C104 0.117(6) 0.043(3) 0.045(3) -0.021(2) -0.052(4) 0.025(3)

loop_
_atom_type_symbol
_atom_type_description
_atom_type_scat_dispersion_real
_atom_type_scat_dispersion_imag
_atom_type_scat_source
C C 0.0033 0.0016 'International Tables Vol C Tables 4.2.6.8 and 6.1.1.4'
H H 0.0000 0.0000 'International Tables Vol C Tables 4.2.6.8 and 6.1.1.4'
N N 0.0061 0.0033 'International Tables Vol C Tables 4.2.6.8 and 6.1.1.4'
O O 0.0106 0.0060 'International Tables Vol C Tables 4.2.6.8 and 6.1.1.4'
P P 0.1023 0.0942 'International Tables Vol C Tables 4.2.6.8 and 6.1.1.4'
Au Au -2.0133 8.8022 'International Tables Vol C Tables 4.2.6.8 and 6.1.1.4'

loop_
_geom_angle_atom_site_label_1
_geom_angle_atom_site_label_2
_geom_angle_atom_site_label_3
_geom_angle
_geom_angle_site_symmetry_1
_geom_angle_site_symmetry_3
_geom_angle_publ_flag
C1 Au1 P1 176.84(4) . . ?
C17 P1 C11 105.83(6) . . ?
C17 P1 C23 104.08(6) . . ?
C11 P1 C23 106.31(6) . . ?
C17 P1 Au1 114.37(5) . . ?
C11 P1 Au1 110.87(4) . . ?
C23 P1 Au1 114.63(5) . . ?
C6 N1 C10 120.23(13) . . ?
C6 N1 C9 119.94(13) . . ?
C10 N1 C9 119.54(13) . . ?
C2 C1 Au1 176.69(13) . . ?
C1 C2 C3 176.63(15) . . ?
C4 C3 C8 116.97(13) . . ?
C4 C3 C2 120.13(13) . . ?
C8 C3 C2 122.89(13) . . ?
C5 C4 C3 122.05(13) . . ?
C5 C4 H4A 119.0 . . ?
C3 C4 H4A 119.0 . . ?
C4 C5 C6 120.78(13) . . ?
C4 C5 H5A 119.6 . . ?
C6 C5 H5A 119.6 . . ?
N1 C6 C5 121.25(13) . . ?
N1 C6 C7 121.46(13) . . ?
C5 C6 C7 117.29(13) . . ?
C8 C7 C6 121.12(13) . . ?
C8 C7 H7A 119.4 . . ?
C6 C7 H7A 119.4 . . ?
C7 C8 C3 121.77(13) . . ?
C7 C8 H8A 119.1 . . ?
C3 C8 H8A 119.1 . . ?
N1 C9 H9A 109.5 . . ?
N1 C9 H9B 109.5 . . ?
H9A C9 H9B 109.5 . . ?
N1 C9 H9C 109.5 . . ?
H9A C9 H9C 109.5 . . ?
H9B C9 H9C 109.5 . . ?
N1 C10 H10A 109.5 . . ?
N1 C10 H10B 109.5 . . ?
H10A C10 H10B 109.5 . . ?
N1 C10 H10C 109.5 . . ?
H10A C10 H10C 109.5 . . ?
H10B C10 H10C 109.5 . . ?
C12 C11 C16 119.53(13) . . ?
C12 C11 P1 122.47(10) . . ?
C16 C11 P1 117.94(10) . . ?
C11 C12 C13 119.84(14) . . ?
C11 C12 H12A 120.1 . . ?
C13 C12 H12A 120.1 . . ?
C14 C13 C12 120.43(15) . . ?
C14 C13 H13A 119.8 . . ?
C12 C13 H13A 119.8 . . ?
C13 C14 C15 119.95(14) . . ?
C13 C14 H14A 120.0 . . ?
C15 C14 H14A 120.0 . . ?
C16 C15 C14 119.97(15) . . ?
C16 C15 H15A 120.0 . . ?
C14 C15 H15A 120.0 . . ?
C15 C16 C11 120.26(14) . . ?
C15 C16 H16A 119.9 . . ?
C11 C16 H16A 119.9 . . ?
C18 C17 C22 119.65(14) . . ?
C18 C17 P1 120.90(11) . . ?
C22 C17 P1 119.41(12) . . ?
C17 C18 C19 119.86(17) . . ?
C17 C18 H18A 120.1 . . ?
C19 C18 H18A 120.1 . . ?
C20 C19 C18 120.01(18) . . ?
C20 C19 H19A 120.0 . . ?
C18 C19 H19A 120.0 . . ?
C21 C20 C19 120.62(15) . . ?
C21 C20 H20A 119.7 . . ?
C19 C20 H20A 119.7 . . ?
C20 C21 C22 119.81(17) . . ?
C20 C21 H21A 120.1 . . ?
C22 C21 H21A 120.1 . . ?
C17 C22 C21 120.02(16) . . ?
C17 C22 H22A 120.0 . . ?
C21 C22 H22A 120.0 . . ?
C28 C23 C24 119.44(14) . . ?
C28 C23 P1 123.50(11) . . ?
C24 C23 P1 117.05(11) . . ?
C25 C24 C23 120.48(16) . . ?
C25 C24 H24A 119.8 . . ?
C23 C24 H24A 119.8 . . ?
C26 C25 C24 119.78(16) . . ?
C26 C25 H25A 120.1 . . ?
C24 C25 H25A 120.1 . . ?
C25 C26 C27 120.23(15) . . ?
C25 C26 H26A 119.9 . . ?
C27 C26 H26A 119.9 . . ?
C26 C27 C28 120.41(16) . . ?
C26 C27 H27A 119.8 . . ?
C28 C27 H27A 119.8 . . ?
C23 C28 C27 119.62(15) . . ?
C23 C28 H28A 120.2 . . ?
C27 C28 H28A 120.2 . . ?
C101 O100 C104 105.6(5) . . ?
C102 C101 O100 111.2(7) . . ?
C102 C101 H10D 109.4 . . ?
O100 C101 H10D 109.4 . . ?
C102 C101 H10E 109.4 . . ?
O100 C101 H10E 109.4 . . ?
H10D C101 H10E 108.0 . . ?
C101 C102 C103 103.8(8) . . ?
C101 C102 H10F 111.0 . . ?
C103 C102 H10F 111.0 . . ?
C101 C102 H10G 111.0 . . ?
C103 C102 H10G 111.0 . . ?
H10F C102 H10G 109.0 . . ?
C104 C103 C102 103.8(6) . . ?
C104 C103 H10H 111.0 . . ?
C102 C103 H10H 111.0 . . ?
C104 C103 H10I 111.0 . . ?
C102 C103 H10I 111.0 . . ?
H10H C103 H10I 109.0 . . ?
O100 C104 C103 104.3(5) . . ?
O100 C104 H10J 110.9 . . ?
C103 C104 H10J 110.9 . . ?
O100 C104 H10K 110.9 . . ?
C103 C104 H10K 110.9 . . ?
H10J C104 H10K 108.9 . . ?

loop_
_geom_bond_atom_site_label_1
_geom_bond_atom_site_label_2
_geom_bond_distance
_geom_bond_site_symmetry_2
_geom_bond_publ_flag
Au1 C1 1.9864(15) . ?
Au1 P1 2.2701(4) . ?
P1 C17 1.8110(14) . ?
P1 C11 1.8124(13) . ?
P1 C23 1.8133(14) . ?
N1 C6 1.3733(18) . ?
N1 C10 1.441(2) . ?
N1 C9 1.446(2) . ?
C1 C2 1.212(2) . ?
C2 C3 1.431(2) . ?
C3 C4 1.3998(19) . ?
C3 C8 1.4001(19) . ?
C4 C5 1.384(2) . ?
C4 H4A 0.9500 . ?
C5 C6 1.4079(19) . ?
C5 H5A 0.9500 . ?
C6 C7 1.4097(19) . ?
C7 C8 1.382(2) . ?
C7 H7A 0.9500 . ?
C8 H8A 0.9500 . ?
C9 H9A 0.9800 . ?
C9 H9B 0.9800 . ?
C9 H9C 0.9800 . ?
C10 H10A 0.9800 . ?
C10 H10B 0.9800 . ?
C10 H10C 0.9800 . ?
C11 C12 1.3895(19) . ?
C11 C16 1.3959(19) . ?
C12 C13 1.392(2) . ?
C12 H12A 0.9500 . ?
C13 C14 1.381(2) . ?
C13 H13A 0.9500 . ?
C14 C15 1.388(2) . ?
C14 H14A 0.9500 . ?
C15 C16 1.386(2) . ?
C15 H15A 0.9500 . ?
C16 H16A 0.9500 . ?
C17 C18 1.392(2) . ?
C17 C22 1.394(2) . ?
C18 C19 1.395(2) . ?
C18 H18A 0.9500 . ?
C19 C20 1.381(3) . ?
C19 H19A 0.9500 . ?
C20 C21 1.379(3) . ?
C20 H20A 0.9500 . ?
C21 C22 1.395(2) . ?
C21 H21A 0.9500 . ?
C22 H22A 0.9500 . ?
C23 C28 1.390(2) . ?
C23 C24 1.396(2) . ?
C24 C25 1.389(2) . ?
C24 H24A 0.9500 . ?
C25 C26 1.378(3) . ?
C25 H25A 0.9500 . ?
C26 C27 1.384(3) . ?
C26 H26A 0.9500 . ?
C27 C28 1.394(2) . ?
C27 H27A 0.9500 . ?
C28 H28A 0.9500 . ?
O100 C101 1.402(7) . ?
O100 C104 1.426(8) . ?
C101 C102 1.381(13) . ?
C101 H10D 0.9900 . ?
C101 H10E 0.9900 . ?
C102 C103 1.551(12) . ?
C102 H10F 0.9900 . ?
C102 H10G 0.9900 . ?
C103 C104 1.454(13) . ?
C103 H10H 0.9900 . ?
C103 H10I 0.9900 . ?
C104 H10J 0.9900 . ?
C104 H10K 0.9900 . ?
